data_4513377
loop_
_publ_author_name
'Cai, Jianfeng'
'Yu, Jiancan'
'Wang, Hailong'
'Duan, Xing'
'Zhang, Qi'
'Wu, Chuande'
'Cui, Yuanjing'
'Yu, Yang'
'Wang, Zhiyu'
'Chen, Banglin'
'Qian, Guodong'

_publ_section_title
;
 A Noninterpenetrated Metal--Organic Framework Built from an Enlarged
 Tetracarboxylic Acid for Small Hydrocarbon Separation
;
_journal_issue 8
_journal_name_full 'Crystal Growth &amp; Design'
_journal_page_first 4071
_journal_paper_doi 10.1021/acs.cgd.5b00675
_journal_volume 15
_journal_year 2015
_chemical_formula_sum 'C48 H22 Cu2 O12'
_chemical_formula_weight 917.73
_space_group_crystal_system tetragonal
_space_group_IT_number 139
_space_group_name_Hall '-I 4 2'
_space_group_name_H-M_alt 'I 4/m m m'
_symmetry_space_group_name_Hall '-I 4 2'
_symmetry_space_group_name_H-M 'I 4/m m m'
_atom_sites_solution_hydrogens geom
_audit_creation_method SHELXL-2014/6
_cell_angle_alpha 90
_cell_angle_beta 90
_cell_angle_gamma 90
_cell_formula_units_Z 8
_cell_length_a 39.580(4)
_cell_length_b 39.580(4)
_cell_length_c 27.445(5)
_cell_measurement_reflns_used 102592
_cell_measurement_temperature 296(2)
_cell_measurement_theta_max 25.23
_cell_measurement_theta_min 1.03
_cell_volume 42995(10)
_computing_structure_refinement 'SHELXL-2014/6 (Sheldrick, 2014)'
_diffrn_ambient_temperature 296(2)
_diffrn_measured_fraction_theta_full 0.979
_diffrn_measured_fraction_theta_max 0.992
_diffrn_measurement_device_type 'Bruker APEX-II CCD'
_diffrn_measurement_method '\f and \w scans'
_diffrn_radiation_type MoK\a
_diffrn_radiation_wavelength 0.71073
_diffrn_reflns_av_R_equivalents 0.1722
_diffrn_reflns_av_unetI/netI 0.1323
_diffrn_reflns_laue_measured_fraction_full 0.979
_diffrn_reflns_laue_measured_fraction_max 0.992
_diffrn_reflns_limit_h_max 33
_diffrn_reflns_limit_h_min -47
_diffrn_reflns_limit_k_max 46
_diffrn_reflns_limit_k_min -42
_diffrn_reflns_limit_l_max 23
_diffrn_reflns_limit_l_min -32
_diffrn_reflns_number 57257
_diffrn_reflns_point_group_measured_fraction_full 0.979
_diffrn_reflns_point_group_measured_fraction_max 0.992
_diffrn_reflns_theta_full 25.242
_diffrn_reflns_theta_max 25.093
_diffrn_reflns_theta_min 0.728
_exptl_absorpt_coefficient_mu 0.211
_exptl_crystal_colour blue
_exptl_crystal_density_diffrn 0.284
_exptl_crystal_description block
_exptl_crystal_F_000 3712
_exptl_crystal_size_max 0.36
_exptl_crystal_size_mid 0.31
_exptl_crystal_size_min 0.26
_refine_diff_density_max 0.400
_refine_diff_density_min -0.449
_refine_diff_density_rms 0.034
_refine_ls_extinction_method none
_refine_ls_goodness_of_fit_ref 0.975
_refine_ls_hydrogen_treatment constr
_refine_ls_matrix_type full
_refine_ls_number_parameters 158
_refine_ls_number_reflns 10255
_refine_ls_number_restraints 0
_refine_ls_restrained_S_all 0.975
_refine_ls_R_factor_all 0.1712
_refine_ls_R_factor_gt 0.0529
_refine_ls_shift/su_max 0.000
_refine_ls_shift/su_mean 0.000
_refine_ls_structure_factor_coef Fsqd
_refine_ls_weighting_details 'w=1/[\s^2^(Fo^2^)+(0.0872P)^2^] where P=(Fo^2^+2Fc^2^)/3'
_refine_ls_weighting_scheme calc
_refine_ls_wR_factor_gt 0.1434
_refine_ls_wR_factor_ref 0.1964
_reflns_Friedel_coverage 0.000
_reflns_number_gt 4083
_reflns_number_total 10255
_reflns_threshold_expression 'I > 2\s(I)'
_cod_data_source_file cg5b00675_si_002.cif
_cod_data_source_block ZJU31
_cod_depositor_comments 'Adding full bibliography for 4513377.cif.'
_cod_original_cell_volume 42996(11)
_cod_database_code 4513377
_shelx_space_group_comment
;
The symmetry employed for this shelxl refinement is uniquely defined
by the following loop, which should always be used as a source of
symmetry information in preference to the above space-group names.
They are only intended as comments.
;
_shelxl_version_number 2014/6

loop_
_space_group_symop_operation_xyz
'x, y, z'
'-x, -y, z'
'-y, x, z'
'y, -x, z'
'-x, y, -z'
'x, -y, -z'
'y, x, -z'
'-y, -x, -z'
'x+1/2, y+1/2, z+1/2'
'-x+1/2, -y+1/2, z+1/2'
'-y+1/2, x+1/2, z+1/2'
'y+1/2, -x+1/2, z+1/2'
'-x+1/2, y+1/2, -z+1/2'
'x+1/2, -y+1/2, -z+1/2'
'y+1/2, x+1/2, -z+1/2'
'-y+1/2, -x+1/2, -z+1/2'
'-x, -y, -z'
'x, y, -z'
'y, -x, -z'
'-y, x, -z'
'x, -y, z'
'-x, y, z'
'-y, -x, z'
'y, x, z'
'-x+1/2, -y+1/2, -z+1/2'
'x+1/2, y+1/2, -z+1/2'
'y+1/2, -x+1/2, -z+1/2'
'-y+1/2, x+1/2, -z+1/2'
'x+1/2, -y+1/2, z+1/2'
'-x+1/2, y+1/2, z+1/2'
'-y+1/2, -x+1/2, z+1/2'
'y+1/2, x+1/2, z+1/2'

loop_
_atom_site_label
_atom_site_type_symbol
_atom_site_fract_x
_atom_site_fract_y
_atom_site_fract_z
_atom_site_U_iso_or_equiv
_atom_site_adp_type
_atom_site_occupancy
_atom_site_site_symmetry_order
_atom_site_calc_flag
_atom_site_refinement_flags_posn
_atom_site_refinement_flags_adp
_atom_site_refinement_flags_occupancy
Cu1 Cu 0.5000 0.79278(2) 0.0000 0.0494(3) Uani 1 4 d S T P
Cu2 Cu 0.5000 0.85973(2) 0.0000 0.0493(3) Uani 1 4 d S T P
O1 O 0.46532(6) 0.79749(6) -0.04997(7) 0.0607(6) Uani 1 1 d . . .
O2 O 0.46540(6) 0.85474(6) -0.04990(7) 0.0609(6) Uani 1 1 d . . .
O3 O 0.5000 0.73750(12) 0.0000 0.0865(16) Uani 1 4 d S T P
O4 O 0.5000 0.91468(12) 0.0000 0.0786(15) Uani 1 4 d S T P
O5 O 0.28219(17) 0.76483(17) -0.3371(2) 0.137(3) Uani 0.5 1 d . . P
C1 C 0.45489(8) 0.82593(11) -0.06434(11) 0.0577(9) Uani 1 1 d . . .
C2 C 0.42796(8) 0.82628(10) -0.10353(11) 0.0613(9) Uani 1 1 d . . .
C3 C 0.41561(10) 0.79609(10) -0.12160(12) 0.0748(12) Uani 1 1 d . . .
H3 H 0.4239 0.7756 -0.1101 0.090 Uiso 1 1 calc R U .
C4 C 0.39062(10) 0.79693(10) -0.15725(13) 0.0803(12) Uani 1 1 d . . .
H4 H 0.3819 0.7767 -0.1690 0.096 Uiso 1 1 calc R U .
C5 C 0.41541(9) 0.85672(9) -0.12176(12) 0.0712(11) Uani 1 1 d . . .
H5 H 0.4234 0.8771 -0.1095 0.085 Uiso 1 1 calc R U .
C6 C 0.39148(10) 0.85663(10) -0.15748(13) 0.0810(12) Uani 1 1 d . . .
H6 H 0.3837 0.8771 -0.1699 0.097 Uiso 1 1 calc R U .
C7 C 0.37848(9) 0.82672(10) -0.17557(12) 0.0716(11) Uani 1 1 d . . .
C8 C 0.35143(9) 0.85143(9) -0.2500 0.0821(17) Uani 1 2 d S T P
H8 H 0.3680 0.8680 -0.2500 0.098 Uiso 1 2 calc R U P
C9 C 0.35206(10) 0.82672(10) -0.21398(12) 0.0801(12) Uani 1 1 d . . .
C10 C 0.32697(10) 0.80207(10) -0.21405(12) 0.0874(13) Uani 1 1 d . . .
H10 H 0.3270 0.7856 -0.1899 0.105 Uiso 1 1 calc R U .
C11 C 0.30150(10) 0.80150(10) -0.2500 0.0857(18) Uani 1 2 d S T P
C12 C 0.27502(9) 0.77502(9) -0.2500 0.0817(18) Uani 1 2 d S T P
C13 C 0.26673(10) 0.75862(11) -0.29311(14) 0.1019(16) Uani 1 1 d . . .
C14 C 0.2731(3) 0.7450(3) -0.3796(3) 0.215(8) Uani 0.5 1 d . . P

loop_
_atom_site_aniso_label
_atom_site_aniso_U_11
_atom_site_aniso_U_22
_atom_site_aniso_U_33
_atom_site_aniso_U_23
_atom_site_aniso_U_13
_atom_site_aniso_U_12
Cu1 0.0510(6) 0.0602(6) 0.0368(4) 0.000 0.000 0.000
Cu2 0.0465(5) 0.0591(6) 0.0422(4) 0.000 0.000 0.000
O1 0.0643(17) 0.0630(16) 0.0547(13) 0.0064(12) -0.0147(12) -0.0033(14)
O2 0.0624(16) 0.0619(16) 0.0583(14) 0.0039(12) -0.0160(12) -0.0027(14)
O3 0.094(4) 0.086(4) 0.079(3) 0.000 0.000 0.000
O4 0.065(3) 0.077(4) 0.094(4) 0.000 0.000 0.000
O5 0.164(6) 0.161(6) 0.085(4) 0.047(4) -0.022(4) -0.098(5)
C1 0.060(2) 0.071(3) 0.0423(18) 0.001(2) -0.0033(16) -0.005(2)
C2 0.060(2) 0.073(3) 0.051(2) 0.010(2) -0.0099(18) -0.009(2)
C3 0.089(3) 0.065(3) 0.070(2) 0.017(2) -0.034(2) -0.016(2)
C4 0.096(3) 0.071(3) 0.073(2) 0.014(2) -0.038(2) -0.028(2)
C5 0.074(3) 0.064(3) 0.076(2) 0.013(2) -0.026(2) -0.014(2)
C6 0.087(3) 0.070(3) 0.086(3) 0.029(2) -0.042(2) -0.013(2)
C7 0.078(3) 0.071(3) 0.066(2) 0.028(2) -0.030(2) -0.024(2)
C8 0.081(3) 0.081(3) 0.084(4) 0.031(3) -0.031(3) -0.033(3)
C9 0.083(3) 0.079(3) 0.078(3) 0.032(2) -0.033(2) -0.034(3)
C10 0.099(3) 0.088(3) 0.076(2) 0.038(2) -0.041(3) -0.034(3)
C11 0.089(3) 0.089(3) 0.080(4) 0.036(3) -0.036(3) -0.030(4)
C12 0.088(3) 0.088(3) 0.070(4) 0.036(3) -0.036(3) -0.046(3)
C13 0.111(4) 0.111(3) 0.084(3) 0.045(3) -0.043(3) -0.047(3)
C14 0.332(18) 0.268(15) 0.045(5) -0.039(6) 0.015(7) -0.176(13)

loop_
_atom_type_symbol
_atom_type_description
_atom_type_scat_dispersion_real
_atom_type_scat_dispersion_imag
_atom_type_scat_source
C C 0.0033 0.0016 'International Tables Vol C Tables 4.2.6.8 and 6.1.1.4'
H H 0.0000 0.0000 'International Tables Vol C Tables 4.2.6.8 and 6.1.1.4'
O O 0.0106 0.0060 'International Tables Vol C Tables 4.2.6.8 and 6.1.1.4'
Cu Cu 0.3201 1.2651 'International Tables Vol C Tables 4.2.6.8 and 6.1.1.4'

loop_
_geom_angle_atom_site_label_1
_geom_angle_atom_site_label_2
_geom_angle_atom_site_label_3
_geom_angle
_geom_angle_site_symmetry_1
_geom_angle_site_symmetry_3
O1 Cu1 O1 169.02(14) . 5_655
O1 Cu1 O1 89.43(13) . 18
O1 Cu1 O1 89.52(13) 5_655 18
O1 Cu1 O1 89.52(13) . 22_655
O1 Cu1 O1 89.44(13) 5_655 22_655
O1 Cu1 O1 169.02(14) 18 22_655
O1 Cu1 O3 95.49(7) . .
O1 Cu1 O3 95.49(7) 5_655 .
O1 Cu1 O3 95.49(7) 18 .
O1 Cu1 O3 95.49(7) 22_655 .
O1 Cu1 Cu2 84.51(7) . .
O1 Cu1 Cu2 84.51(7) 5_655 .
O1 Cu1 Cu2 84.51(7) 18 .
O1 Cu1 Cu2 84.51(7) 22_655 .
O3 Cu1 Cu2 180.0 . .
O2 Cu2 O2 89.41(13) 5_655 22_655
O2 Cu2 O2 89.41(13) 5_655 18
O2 Cu2 O2 168.35(14) 22_655 18
O2 Cu2 O2 168.35(14) 5_655 .
O2 Cu2 O2 89.41(13) 22_655 .
O2 Cu2 O2 89.41(13) 18 .
O2 Cu2 O4 95.83(7) 5_655 .
O2 Cu2 O4 95.83(7) 22_655 .
O2 Cu2 O4 95.83(7) 18 .
O2 Cu2 O4 95.83(7) . .
O2 Cu2 Cu1 84.17(7) 5_655 .
O2 Cu2 Cu1 84.17(7) 22_655 .
O2 Cu2 Cu1 84.17(7) 18 .
O2 Cu2 Cu1 84.17(7) . .
O4 Cu2 Cu1 180.0 . .
C1 O1 Cu1 122.4(2) . .
C1 O2 Cu2 122.6(2) . .
C13 O5 C14 119.9(6) . .
O1 C1 O2 126.3(3) . .
O1 C1 C2 117.4(3) . .
O2 C1 C2 116.2(3) . .
C3 C2 C5 119.4(3) . .
C3 C2 C1 119.7(3) . .
C5 C2 C1 120.9(3) . .
C2 C3 C4 118.9(3) . .
C7 C4 C3 121.9(3) . .
C6 C5 C2 120.2(3) . .
C5 C6 C7 121.3(3) . .
C4 C7 C6 118.3(3) . .
C4 C7 C9 120.5(4) . .
C6 C7 C9 121.1(4) . .
C9 C8 C9 122.0(5) 15_454 .
C8 C9 C10 118.6(4) . .
C8 C9 C7 121.1(3) . .
C10 C9 C7 120.2(3) . .
C9 C10 C11 121.5(4) . .
C10 C11 C10 117.8(5) 15_454 .
C10 C11 C12 121.1(2) 15_454 .
C10 C11 C12 121.1(2) . .
C13 C12 C13 120.3(5) . 15_454
C13 C12 C11 119.8(3) . .
C13 C12 C11 119.8(3) 15_454 .
O5 C13 C12 124.0(4) . .
O5 C13 C13 116.2(3) . 23_665
C12 C13 C13 119.9(3) . 23_665
C14 C14 O5 123.9(4) 23_665 .

loop_
_geom_bond_atom_site_label_1
_geom_bond_atom_site_label_2
_geom_bond_distance
_geom_bond_site_symmetry_2
Cu1 O1 1.949(2) .
Cu1 O1 1.949(2) 5_655
Cu1 O1 1.949(2) 18
Cu1 O1 1.949(2) 22_655
Cu1 O3 2.188(5) .
Cu1 Cu2 2.6499(11) .
Cu2 O2 1.947(2) 5_655
Cu2 O2 1.947(2) 22_655
Cu2 O2 1.947(2) 18
Cu2 O2 1.947(2) .
Cu2 O4 2.175(5) .
O1 C1 1.262(4) .
O2 C1 1.277(4) .
O5 C13 1.375(6) .
O5 C14 1.450(9) .
C1 C2 1.514(4) .
C2 C3 1.383(4) .
C2 C5 1.396(4) .
C3 C4 1.391(4) .
C4 C7 1.369(4) .
C5 C6 1.363(4) .
C6 C7 1.383(4) .
C7 C9 1.485(4) .
C8 C9 1.391(4) 15_454
C8 C9 1.391(4) .
C9 C10 1.392(4) .
C10 C11 1.411(4) .
C11 C10 1.410(4) 15_454
C11 C12 1.482(6) .
C12 C13 1.389(4) .
C12 C13 1.389(4) 15_454
C13 C13 1.419(7) 23_665
C14 C14 1.01(2) 23_665
